data_1502979
loop_
_publ_author_name
'Knoll, Wolfgang'
'Mieusset, Jean-Luc'
'Arion, Vladimir B.'
'Brecker, Lothar'
'Brinker, Udo H.'

_publ_section_title
;
 2H-Azirines from a concerted addition of alkylcarbenes to nitrile groups.
;
_journal_issue 10
_journal_name_full 'Organic letters'
_journal_page_first 2366
_journal_page_last 2369
_journal_paper_doi 10.1021/ol100703r
_journal_volume 12
_journal_year 2010
_chemical_formula_moiety 'C10 H13 F N2'
_chemical_formula_sum 'C10 H13 F N2'
_chemical_formula_weight 180.22
_chemical_name_systematic
; 
4-Azi-1-fluoroadamantane 
;
_space_group_IT_number 106
_symmetry_cell_setting tetragonal
_symmetry_space_group_name_Hall 'P 4c -2ab'
_symmetry_space_group_name_H-M 'P 42 b c'
_atom_sites_solution_hydrogens geom
_atom_sites_solution_primary direct
_atom_sites_solution_secondary difmap
_audit_creation_method SHELXL-97
_cell_angle_alpha 90.00
_cell_angle_beta 90.00
_cell_angle_gamma 90.00
_cell_formula_units_Z 8
_cell_length_a 14.0215(4)
_cell_length_b 14.0215(4)
_cell_length_c 8.8612(3)
_cell_measurement_reflns_used 7503
_cell_measurement_temperature 100(2)
_cell_measurement_theta_max 30.30
_cell_measurement_theta_min 3.60
_cell_volume 1742.13(9)
_computing_structure_refinement 'SHELXL-97 (Sheldrick, 1997)'
_computing_structure_solution 'SHELXS-97 (Sheldrick, 1990)'
_diffrn_ambient_temperature 100(2)
_diffrn_measured_fraction_theta_full 0.998
_diffrn_measured_fraction_theta_max 0.998
_diffrn_radiation_monochromator graphite
_diffrn_radiation_source 'fine-focus sealed tube'
_diffrn_radiation_type MoK\a
_diffrn_radiation_wavelength 0.71073
_diffrn_reflns_av_R_equivalents 0.0489
_diffrn_reflns_av_sigmaI/netI 0.0116
_diffrn_reflns_limit_h_max 18
_diffrn_reflns_limit_h_min -18
_diffrn_reflns_limit_k_max 18
_diffrn_reflns_limit_k_min -18
_diffrn_reflns_limit_l_max 11
_diffrn_reflns_limit_l_min -11
_diffrn_reflns_number 68494
_diffrn_reflns_theta_full 27.48
_diffrn_reflns_theta_max 27.48
_diffrn_reflns_theta_min 2.91
_exptl_absorpt_coefficient_mu 0.098
_exptl_absorpt_correction_T_max 0.9961
_exptl_absorpt_correction_T_min 0.9525
_exptl_absorpt_correction_type multi-scan
_exptl_absorpt_process_details SADABS
_exptl_crystal_colour colorless
_exptl_crystal_density_diffrn 1.374
_exptl_crystal_density_method 'not measured'
_exptl_crystal_description plate
_exptl_crystal_F_000 768
_exptl_crystal_size_max 0.50
_exptl_crystal_size_mid 0.22
_exptl_crystal_size_min 0.04
_refine_diff_density_max 0.288
_refine_diff_density_min -0.179
_refine_diff_density_rms 0.039
_refine_ls_abs_structure_details 'Flack H D (1983), Acta Cryst. A39, 876-881'
_refine_ls_abs_structure_Flack 0(10)
_refine_ls_extinction_method none
_refine_ls_goodness_of_fit_ref 1.043
_refine_ls_hydrogen_treatment constr
_refine_ls_matrix_type full
_refine_ls_number_parameters 128
_refine_ls_number_reflns 1068
_refine_ls_number_restraints 2
_refine_ls_restrained_S_all 1.055
_refine_ls_R_factor_all 0.0360
_refine_ls_R_factor_gt 0.0298
_refine_ls_shift/su_max 0.000
_refine_ls_shift/su_mean 0.000
_refine_ls_structure_factor_coef Fsqd
_refine_ls_weighting_details 'calc w=1/[\s^2^(Fo^2^)+(0.0521P)^2^+0.3802P] where P=(Fo^2^+2Fc^2^)/3'
_refine_ls_weighting_scheme calc
_refine_ls_wR_factor_gt 0.0802
_refine_ls_wR_factor_ref 0.0847
_reflns_number_gt 970
_reflns_number_total 1068
_reflns_threshold_expression >2sigma(I)
_cod_data_source_file ol100703r_si_002.cif
_cod_data_source_block wokn002
_cod_original_sg_symbol_H-M P42bc
_cod_database_code 1502979

loop_
_symmetry_equiv_pos_as_xyz
'x, y, z'
'-x, -y, z'
'-y, x, z+1/2'
'y, -x, z+1/2'
'x+1/2, -y+1/2, z'
'-x+1/2, y+1/2, z'
'-y+1/2, -x+1/2, z+1/2'
'y+1/2, x+1/2, z+1/2'

loop_
_atom_site_label
_atom_site_type_symbol
_atom_site_fract_x
_atom_site_fract_y
_atom_site_fract_z
_atom_site_U_iso_or_equiv
_atom_site_adp_type
_atom_site_occupancy
_atom_site_symmetry_multiplicity
_atom_site_calc_flag
_atom_site_refinement_flags
_atom_site_disorder_assembly
_atom_site_disorder_group
F1X F 0.9269(2) 0.0081(3) 0.0288(4) 0.0217(7) Uani 0.30 1 d PD A 1
F1 F 0.77816(10) 0.19678(10) 0.39622(17) 0.0208(3) Uani 0.70 1 d PD B 2
N1 N 0.61392(12) -0.13713(11) 0.1689(2) 0.0313(4) Uani 1 1 d . . .
N2 N 0.57379(11) -0.08895(12) 0.2679(2) 0.0309(4) Uani 1 1 d . . .
C3 C 0.68067(12) 0.12388(12) 0.2133(2) 0.0176(3) Uani 1 1 d . B .
H3A H 0.6857 0.1812 0.1485 0.021 Uiso 1 1 calc R . .
H3B H 0.6238 0.1309 0.2785 0.021 Uiso 1 1 calc R . .
C5 C 0.76235(12) 0.02781(11) 0.41442(19) 0.0166(4) Uani 1 1 d . B .
H5A H 0.7058 0.0344 0.4805 0.020 Uiso 1 1 calc R . .
H5B H 0.8197 0.0235 0.4792 0.020 Uiso 1 1 calc R . .
C4 C 0.77008(12) 0.11425(12) 0.31055(19) 0.0159(4) Uani 1 1 d D . .
H4A H 0.7760 0.1704 0.3717 0.019 Uiso 0.30 1 d PR B .
C2 C 0.67088(12) 0.03416(12) 0.1147(2) 0.0163(3) Uani 1 1 d . . .
H2 H 0.6118 0.0378 0.0518 0.024 Uiso 1 1 calc R B .
C8 C 0.85848(12) 0.10602(12) 0.2114(2) 0.0179(3) Uani 1 1 d . A .
H8A H 0.9163 0.1014 0.2750 0.021 Uiso 1 1 calc R . .
H8B H 0.8644 0.1631 0.1464 0.021 Uiso 1 1 calc R . .
C6 C 0.75326(12) -0.06299(12) 0.31753(18) 0.0160(4) Uani 1 1 d . . .
H6 H 0.7464 -0.1207 0.3830 0.024 Uiso 1 1 calc R B .
C7 C 0.84150(12) -0.07217(12) 0.2146(2) 0.0186(4) Uani 1 1 d . A .
H7A H 0.8998 -0.0780 0.2769 0.022 Uiso 1 1 calc R . .
H7B H 0.8359 -0.1301 0.1514 0.022 Uiso 1 1 calc R . .
C1 C 0.66733(12) -0.05145(12) 0.2168(2) 0.0176(4) Uani 1 1 d . B .
C9 C 0.75977(12) 0.02428(13) 0.0131(2) 0.0183(4) Uani 1 1 d . A .
H9A H 0.7539 -0.0332 -0.0511 0.022 Uiso 1 1 calc R . .
H9B H 0.7654 0.0806 -0.0536 0.022 Uiso 1 1 calc R . .
C10 C 0.84851(11) 0.01624(12) 0.1137(2) 0.0173(3) Uani 1 1 d D . .
H10A H 0.9039 0.0105 0.0506 0.021 Uiso 0.70 1 d PR A .

loop_
_atom_site_aniso_label
_atom_site_aniso_U_11
_atom_site_aniso_U_22
_atom_site_aniso_U_33
_atom_site_aniso_U_23
_atom_site_aniso_U_13
_atom_site_aniso_U_12
F1X 0.0124(15) 0.0330(19) 0.0197(16) -0.0004(15) 0.0062(13) 0.0025(13)
F1 0.0263(8) 0.0152(7) 0.0208(7) -0.0054(6) -0.0010(6) -0.0033(6)
N1 0.0335(9) 0.0222(8) 0.0383(10) 0.0028(8) -0.0130(8) -0.0110(7)
N2 0.0222(8) 0.0314(9) 0.0391(9) 0.0127(8) -0.0024(8) -0.0086(7)
C3 0.0159(8) 0.0157(8) 0.0212(8) 0.0007(7) 0.0012(7) 0.0023(6)
C5 0.0204(8) 0.0161(8) 0.0134(9) 0.0004(6) -0.0005(6) -0.0009(6)
C4 0.0197(9) 0.0112(8) 0.0170(8) -0.0003(6) -0.0004(6) -0.0023(6)
C2 0.0140(7) 0.0177(8) 0.0172(8) 0.0011(7) -0.0030(6) 0.0004(6)
C8 0.0148(8) 0.0189(8) 0.0199(7) -0.0004(7) -0.0016(7) -0.0034(6)
C6 0.0210(8) 0.0116(8) 0.0153(7) 0.0016(6) -0.0017(6) 0.0007(6)
C7 0.0175(8) 0.0173(8) 0.0209(8) -0.0018(7) -0.0035(7) 0.0044(6)
C1 0.0182(8) 0.0153(8) 0.0193(8) 0.0004(7) 0.0003(7) -0.0033(6)
C9 0.0187(9) 0.0226(9) 0.0137(9) 0.0003(6) -0.0008(7) 0.0003(6)
C10 0.0144(8) 0.0210(9) 0.0165(8) -0.0002(7) 0.0013(7) 0.0013(6)

loop_
_atom_type_symbol
_atom_type_description
_atom_type_scat_dispersion_real
_atom_type_scat_dispersion_imag
_atom_type_scat_source
C C 0.0033 0.0000 'International Tables Vol C Tables 4.2.6.8 and 6.1.1.4'
H H 0.0000 0.0000 'International Tables Vol C Tables 4.2.6.8 and 6.1.1.4'
N N 0.0061 0.0000 'International Tables Vol C Tables 4.2.6.8 and 6.1.1.4'
F F 0.0171 0.0000 'International Tables Vol C Tables 4.2.6.8 and 6.1.1.4'

loop_
_geom_angle_atom_site_label_1
_geom_angle_atom_site_label_2
_geom_angle_atom_site_label_3
_geom_angle
N2 N1 C1 65.46(13)
N1 N2 C1 64.96(13)
C4 C3 C2 108.76(13)
C4 C3 H3A 109.9
C2 C3 H3A 109.9
C4 C3 H3B 109.9
C2 C3 H3B 109.9
H3A C3 H3B 108.3
C4 C5 C6 109.04(14)
C4 C5 H5A 109.9
C6 C5 H5A 109.9
C4 C5 H5B 109.9
C6 C5 H5B 109.9
H5A C5 H5B 108.3
F1 C4 C8 108.18(14)
F1 C4 C5 109.76(14)
C8 C4 C5 110.21(13)
F1 C4 C3 107.57(13)
C8 C4 C3 110.42(15)
C5 C4 C3 110.63(13)
C8 C4 H4A 108.5
C5 C4 H4A 108.5
C3 C4 H4A 108.5
C1 C2 C3 108.28(15)
C1 C2 C9 107.82(14)
C3 C2 C9 109.43(14)
C1 C2 H2 110.4
C3 C2 H2 110.4
C9 C2 H2 110.4
C4 C8 C10 108.27(13)
C4 C8 H8A 110.0
C10 C8 H8A 110.0
C4 C8 H8B 110.0
C10 C8 H8B 110.0
H8A C8 H8B 108.4
C1 C6 C5 107.89(13)
C1 C6 C7 107.45(14)
C5 C6 C7 109.40(14)
C1 C6 H6 110.7
C5 C6 H6 110.7
C7 C6 H6 110.7
C10 C7 C6 109.22(13)
C10 C7 H7A 109.8
C6 C7 H7A 109.8
C10 C7 H7B 109.8
C6 C7 H7B 109.8
H7A C7 H7B 108.3
N1 C1 N2 49.58(11)
N1 C1 C2 119.51(16)
N2 C1 C2 119.71(15)
N1 C1 C6 119.18(15)
N2 C1 C6 119.18(16)
C2 C1 C6 114.54(14)
C10 C9 C2 108.81(15)
C10 C9 H9A 109.9
C2 C9 H9A 109.9
C10 C9 H9B 109.9
C2 C9 H9B 109.9
H9A C9 H9B 108.3
F1X C10 C7 108.21(19)
F1X C10 C8 108.2(2)
C7 C10 C8 109.89(14)
F1X C10 C9 110.3(2)
C7 C10 C9 110.28(13)
C8 C10 C9 109.97(13)
C7 C10 H10A 108.9
C8 C10 H10A 108.9
C9 C10 H10A 108.9

loop_
_geom_bond_atom_site_label_1
_geom_bond_atom_site_label_2
_geom_bond_distance
F1X C10 1.336(3)
F1X H10A 0.3773
F1 C4 1.389(2)
F1 H4A 0.4294
N1 N2 1.242(3)
N1 C1 1.478(2)
N2 C1 1.484(2)
C3 C4 1.528(2)
C3 C2 1.538(2)
C3 H3A 0.9900
C3 H3B 0.9900
C5 C4 1.526(2)
C5 C6 1.541(2)
C5 H5A 0.9900
C5 H5B 0.9900
C4 C8 1.524(2)
C4 H4A 0.9599
C2 C1 1.504(2)
C2 C9 1.544(2)
C2 H2 1.0000
C8 C10 1.534(2)
C8 H8A 0.9900
C8 H8B 0.9900
C6 C1 1.508(2)
C6 C7 1.543(2)
C6 H6 1.0000
C7 C10 1.532(2)
C7 H7A 0.9900
C7 H7B 0.9900
C9 C10 1.535(2)
C9 H9A 0.9900
C9 H9B 0.9900
C10 H10A 0.9600

loop_
_geom_torsion_atom_site_label_1
_geom_torsion_atom_site_label_2
_geom_torsion_atom_site_label_3
_geom_torsion_atom_site_label_4
_geom_torsion
C6 C5 C4 F1 179.90(14)
C6 C5 C4 C8 -61.06(17)
C6 C5 C4 C3 61.35(18)
C2 C3 C4 F1 178.92(14)
C2 C3 C4 C8 61.07(18)
C2 C3 C4 C5 -61.21(19)
C4 C3 C2 C1 57.43(19)
C4 C3 C2 C9 -59.85(18)
F1 C4 C8 C10 -178.56(14)
C5 C4 C8 C10 61.44(18)
C3 C4 C8 C10 -61.09(17)
C4 C5 C6 C1 -57.33(18)
C4 C5 C6 C7 59.26(18)
C1 C6 C7 C10 57.81(17)
C5 C6 C7 C10 -59.06(18)
N2 N1 C1 C2 -105.43(18)
N2 N1 C1 C6 104.95(18)
N1 N2 C1 C2 105.01(18)
N1 N2 C1 C6 -104.94(18)
C3 C2 C1 N1 150.44(15)
C9 C2 C1 N1 -91.25(19)
C3 C2 C1 N2 92.77(19)
C9 C2 C1 N2 -148.91(17)
C3 C2 C1 C6 -58.60(19)
C9 C2 C1 C6 59.72(18)
C5 C6 C1 N1 -150.59(16)
C7 C6 C1 N1 91.56(19)
C5 C6 C1 N2 -93.18(18)
C7 C6 C1 N2 148.96(15)
C5 C6 C1 C2 58.35(19)
C7 C6 C1 C2 -59.51(18)
C1 C2 C9 C10 -57.81(17)
C3 C2 C9 C10 59.76(17)
C6 C7 C10 F1X 178.2(2)
C6 C7 C10 C8 60.21(17)
C6 C7 C10 C9 -61.18(18)
C4 C8 C10 F1X -178.85(19)
C4 C8 C10 C7 -60.90(17)
C4 C8 C10 C9 60.67(18)
C2 C9 C10 F1X -179.6(2)
C2 C9 C10 C7 60.93(17)
C2 C9 C10 C8 -60.41(17)
